data_4002392
loop_
_publ_author_name
'Huang, Y.H.'
'Karppinen, M.'
'Fjellvag, H.'
'Hauback, B.C.'
'Yamauchi, H.'
'Goodenough, J.B.'

_publ_section_title
;
 Crystal and magnetic structure of the orthorhombic perovskite Yb Mn O3
;
_journal_name_full 'Chemistry of Materials (1,1989-)'
_journal_page_first 2130
_journal_page_last 2134
_journal_volume 18
_journal_year 2006
_chemical_formula_sum 'Mn O3 Yb'
_chemical_name_systematic 'Yb Mn O3'
_space_group_IT_number 62
_symmetry_space_group_name_Hall '-P 2c 2ab'
_symmetry_space_group_name_H-M 'P b n m'
_cell_angle_alpha 90
_cell_angle_beta 90
_cell_angle_gamma 90
_cell_formula_units_Z 4
_cell_length_a 5.216
_cell_length_b 5.803
_cell_length_c 7.2816
_cell_volume 220.403
_citation_journal_id_ASTM CMATEX
_cod_data_source_file Huang_CMATEX_2006_838.cif
_cod_data_source_block Mn1O3Yb1
_cod_original_cell_volume 220.4027
_cod_original_sg_symbol_Hall '-P 2ac 2n (z,x,y)'
_cod_original_formula_sum 'Mn1 O3 Yb1'
_cod_database_code 4002392

loop_
_symmetry_equiv_pos_as_xyz
x,y,z
x+1/2,-y+1/2,-z
-x+1/2,y+1/2,-z+1/2
-x,-y,z+1/2
-x,-y,-z
-x-1/2,y-1/2,z
x-1/2,-y-1/2,z-1/2
x,y,-z-1/2

loop_
_atom_site_label
_atom_site_type_symbol
_atom_site_fract_x
_atom_site_fract_y
_atom_site_fract_z
_atom_site_occupancy
_atom_site_U_iso_or_equiv
Yb1 Yb+3 0.9826 0.0851 0.25 1 0.0
O2 O-2 0.697 0.331 0.0548 1 0.0
Mn1 Mn+3 0.5 0 0 1 0.0
O1 O-2 0.1187 0.4558 0.25 1 0.0
